data_2233904
loop_
_publ_author_name
'Haque, Rosenani A.'
'Iqbal, Muhammad Adnan'
'Ahmad, Safaa A.'
'Chia, Tze Shyang'
'Fun, Hoong-Kun'

_publ_section_title
;
 3,3'-[1,4-Phenylenebis(methylene)]bis(1-propylbenzimidazolium) dichloride
 dihydrate
;
_journal_coeditor_code IS5076
_journal_issue 3
_journal_name_full 'Acta Crystallographica Section E'
_journal_page_first o845
_journal_page_last o846
_journal_paper_doi 10.1107/S1600536812007738
_journal_volume 68
_journal_year 2012
_chemical_formula_iupac 'C28 H32 N4 2+, 2Cl -, 2H2 O'
_chemical_formula_moiety 'C28 H32 N4 2+, 2(Cl -), 2(H2 O)'
_chemical_formula_sum 'C28 H36 Cl2 N4 O2'
_chemical_formula_weight 531.51
_chemical_name_systematic
;
3,3'-[1,4-Phenylenebis(methylene)]bis(1-propylbenzimidazolium)
dichloride dihydrate
;
_space_group_IT_number 14
_symmetry_cell_setting monoclinic
_symmetry_space_group_name_Hall '-P 2ybc'
_symmetry_space_group_name_H-M 'P 1 21/c 1'
_atom_sites_solution_hydrogens geom
_atom_sites_solution_primary direct
_atom_sites_solution_secondary difmap
_audit_creation_method SHELXL-97
_cell_angle_alpha 90.00
_cell_angle_beta 94.323(2)
_cell_angle_gamma 90.00
_cell_formula_units_Z 2
_cell_length_a 8.1177(5)
_cell_length_b 9.1042(5)
_cell_length_c 18.3548(11)
_cell_measurement_reflns_used 5809
_cell_measurement_temperature 100.0(10)
_cell_measurement_theta_max 32.51
_cell_measurement_theta_min 2.52
_cell_volume 1352.66(14)
_computing_cell_refinement 'SAINT (Bruker, 2009)'
_computing_data_collection 'APEX2 (Bruker, 2009)'
_computing_data_reduction 'SAINT (Bruker, 2009)'
_computing_molecular_graphics 'SHELXTL (Sheldrick, 2008)'
_computing_publication_material
;
SHELXTL (Sheldrick, 2008) and PLATON (Spek, 2009)
;
_computing_structure_refinement 'SHELXTL (Sheldrick, 2008)'
_computing_structure_solution 'SHELXTL (Sheldrick, 2008)'
_diffrn_ambient_temperature 100
_diffrn_measured_fraction_theta_full 0.994
_diffrn_measured_fraction_theta_max 0.994
_diffrn_measurement_device_type
;
Bruker SMART APEXII CCD area-detector
;
_diffrn_measurement_method '\f and \w scans'
_diffrn_radiation_monochromator graphite
_diffrn_radiation_source 'fine-focus sealed tube'
_diffrn_radiation_type MoK\a
_diffrn_radiation_wavelength 0.71073
_diffrn_reflns_av_R_equivalents 0.0530
_diffrn_reflns_av_sigmaI/netI 0.0458
_diffrn_reflns_limit_h_max 10
_diffrn_reflns_limit_h_min -10
_diffrn_reflns_limit_k_max 11
_diffrn_reflns_limit_k_min -11
_diffrn_reflns_limit_l_max 23
_diffrn_reflns_limit_l_min -22
_diffrn_reflns_number 11942
_diffrn_reflns_theta_full 27.50
_diffrn_reflns_theta_max 27.50
_diffrn_reflns_theta_min 2.23
_diffrn_standards_number 0
_exptl_absorpt_coefficient_mu 0.273
_exptl_absorpt_correction_T_max 0.9623
_exptl_absorpt_correction_T_min 0.8816
_exptl_absorpt_correction_type multi-scan
_exptl_absorpt_process_details '(<i>SADABS</i>; Bruker, 2009)'
_exptl_crystal_colour colourless
_exptl_crystal_density_diffrn 1.305
_exptl_crystal_density_method 'not measured'
_exptl_crystal_description block
_exptl_crystal_F_000 564
_exptl_crystal_size_max 0.47
_exptl_crystal_size_mid 0.23
_exptl_crystal_size_min 0.14
_refine_diff_density_max 0.855
_refine_diff_density_min -0.476
_refine_ls_extinction_method none
_refine_ls_goodness_of_fit_ref 1.078
_refine_ls_hydrogen_treatment mixed
_refine_ls_matrix_type full
_refine_ls_number_parameters 172
_refine_ls_number_reflns 3085
_refine_ls_number_restraints 0
_refine_ls_restrained_S_all 1.078
_refine_ls_R_factor_all 0.0698
_refine_ls_R_factor_gt 0.0609
_refine_ls_shift/su_max 0.000
_refine_ls_shift/su_mean 0.000
_refine_ls_structure_factor_coef Fsqd
_refine_ls_weighting_details 'calc w=1/[\s^2^(Fo^2^)+(0.1065P)^2^+2.1866P] where P=(Fo^2^+2Fc^2^)/3'
_refine_ls_weighting_scheme calc
_refine_ls_wR_factor_gt 0.1787
_refine_ls_wR_factor_ref 0.1955
_reflns_number_gt 2660
_reflns_number_total 3085
_reflns_threshold_expression I>2\s(I)
_cod_data_source_file is5076.cif
_cod_data_source_block I
_cod_original_sg_symbol_H-M 'P 21/c'
_cod_database_code 2233904
_cod_database_fobs_code 2233904

loop_
_symmetry_equiv_pos_as_xyz
'x, y, z'
'-x, y+1/2, -z+1/2'
'-x, -y, -z'
'x, -y-1/2, z-1/2'

loop_
_atom_site_type_symbol
_atom_site_label
_atom_site_fract_x
_atom_site_fract_y
_atom_site_fract_z
_atom_site_U_iso_or_equiv
_atom_site_adp_type
_atom_site_calc_flag
_atom_site_refinement_flags
_atom_site_occupancy
_atom_site_symmetry_multiplicity
Cl Cl1 0.45230(8) 0.59270(7) 0.33489(4) 0.0240(2) Uani d . 1 1
O O1W 0.3206(3) 0.8654(3) 0.23712(12) 0.0269(5) Uani d . 1 1
N N1 0.2941(3) 0.6933(2) 0.04689(12) 0.0175(5) Uani d . 1 1
N N2 0.2605(3) 0.4951(2) 0.11124(12) 0.0179(5) Uani d . 1 1
C C1 0.0921(3) 0.9600(3) -0.05784(15) 0.0201(5) Uani d . 1 1
H H1A 0.1549 0.9329 -0.0974 0.024 Uiso calc R 1 1
C C2 0.1507(3) 0.9274(3) 0.01358(15) 0.0175(5) Uani d . 1 1
C C3 0.0581(3) 0.9677(3) 0.07154(15) 0.0201(5) Uani d . 1 1
H H3A 0.0977 0.9458 0.1203 0.024 Uiso calc R 1 1
C C4 0.3152(3) 0.8500(3) 0.02876(15) 0.0206(5) Uani d . 1 1
H H4A 0.3796 0.8579 -0.0148 0.025 Uiso calc R 1 1
H H4B 0.3786 0.8994 0.0699 0.025 Uiso calc R 1 1
C C5 0.2927(3) 0.5759(3) -0.00194(15) 0.0170(5) Uani d . 1 1
C C6 0.3152(3) 0.5696(3) -0.07626(15) 0.0194(5) Uani d . 1 1
H H6A 0.3306 0.6557 -0.1042 0.023 Uiso calc R 1 1
C C7 0.3140(3) 0.4312(3) -0.10732(15) 0.0199(5) Uani d . 1 1
H H7A 0.3285 0.4223 -0.1580 0.024 Uiso calc R 1 1
C C8 0.2918(3) 0.3032(3) -0.06619(15) 0.0206(5) Uani d . 1 1
H H8A 0.2917 0.2104 -0.0898 0.025 Uiso calc R 1 1
C C9 0.2701(3) 0.3095(3) 0.00817(15) 0.0199(5) Uani d . 1 1
H H9A 0.2553 0.2235 0.0362 0.024 Uiso calc R 1 1
C C10 0.2715(3) 0.4492(3) 0.03924(14) 0.0172(5) Uani d . 1 1
C C11 0.2750(3) 0.6401(3) 0.11360(15) 0.0197(5) Uani d . 1 1
H H11A 0.2722 0.6979 0.1566 0.024 Uiso calc R 1 1
C C12 0.2412(3) 0.3977(3) 0.17406(14) 0.0197(5) Uani d . 1 1
H H12A 0.2731 0.4515 0.2198 0.024 Uiso calc R 1 1
H H12B 0.3164 0.3125 0.1713 0.024 Uiso calc R 1 1
C C13 0.0641(3) 0.3427(3) 0.17592(14) 0.0208(5) Uani d . 1 1
H H13A 0.0267 0.3006 0.1278 0.025 Uiso calc R 1 1
H H13B -0.0093 0.4262 0.1856 0.025 Uiso calc R 1 1
C C14 0.0517(4) 0.2262(3) 0.23502(16) 0.0276(6) Uani d . 1 1
H H14A -0.0607 0.1865 0.2324 0.041 Uiso calc R 1 1
H H14B 0.0779 0.2705 0.2832 0.041 Uiso calc R 1 1
H H14C 0.1301 0.1468 0.2274 0.041 Uiso calc R 1 1
H H1W1 0.377(6) 0.792(5) 0.264(2) 0.050(12) Uiso d . 1 1
H H2W1 0.392(6) 0.920(5) 0.220(2) 0.046(12) Uiso d . 1 1

loop_
_atom_site_aniso_label
_atom_site_aniso_U_11
_atom_site_aniso_U_22
_atom_site_aniso_U_33
_atom_site_aniso_U_12
_atom_site_aniso_U_13
_atom_site_aniso_U_23
Cl1 0.0237(4) 0.0186(4) 0.0300(4) -0.0012(2) 0.0043(3) -0.0029(2)
O1W 0.0269(11) 0.0265(12) 0.0276(11) -0.0050(9) 0.0037(8) -0.0007(9)
N1 0.0159(10) 0.0109(10) 0.0254(11) 0.0014(8) 0.0009(8) -0.0022(8)
N2 0.0163(10) 0.0152(11) 0.0219(11) 0.0002(8) 0.0001(8) -0.0025(8)
C1 0.0189(12) 0.0129(12) 0.0289(14) -0.0010(9) 0.0052(10) -0.0004(10)
C2 0.0162(11) 0.0066(11) 0.0300(14) -0.0004(8) 0.0041(9) -0.0003(9)
C3 0.0210(12) 0.0111(12) 0.0281(13) -0.0007(9) 0.0024(10) -0.0003(10)
C4 0.0173(12) 0.0119(12) 0.0328(14) 0.0002(9) 0.0032(10) 0.0003(10)
C5 0.0116(11) 0.0110(12) 0.0280(13) 0.0000(8) -0.0012(9) -0.0017(9)
C6 0.0154(12) 0.0143(12) 0.0281(14) -0.0004(9) -0.0010(9) 0.0032(10)
C7 0.0184(12) 0.0169(13) 0.0242(13) -0.0016(9) -0.0004(9) -0.0020(10)
C8 0.0204(12) 0.0159(13) 0.0251(13) -0.0017(10) -0.0010(9) -0.0038(10)
C9 0.0171(11) 0.0124(12) 0.0301(14) -0.0004(9) 0.0013(9) 0.0013(10)
C10 0.0122(11) 0.0168(13) 0.0224(13) 0.0013(9) -0.0010(9) -0.0009(10)
C11 0.0142(11) 0.0191(13) 0.0257(13) 0.0028(9) 0.0001(9) -0.0029(10)
C12 0.0186(12) 0.0179(13) 0.0223(13) 0.0027(9) -0.0013(9) 0.0042(10)
C13 0.0175(12) 0.0221(14) 0.0227(13) 0.0023(10) 0.0017(9) -0.0001(10)
C14 0.0257(14) 0.0284(16) 0.0291(15) 0.0031(11) 0.0054(11) 0.0054(12)

loop_
_atom_type_symbol
_atom_type_description
_atom_type_scat_dispersion_real
_atom_type_scat_dispersion_imag
_atom_type_scat_source
C C 0.0033 0.0016 'International Tables Vol C Tables 4.2.6.8 and 6.1.1.4'
H H 0.0000 0.0000 'International Tables Vol C Tables 4.2.6.8 and 6.1.1.4'
N N 0.0061 0.0033 'International Tables Vol C Tables 4.2.6.8 and 6.1.1.4'
O O 0.0106 0.0060 'International Tables Vol C Tables 4.2.6.8 and 6.1.1.4'
Cl Cl 0.1484 0.1585 'International Tables Vol C Tables 4.2.6.8 and 6.1.1.4'

loop_
_geom_angle_atom_site_label_1
_geom_angle_atom_site_label_2
_geom_angle_atom_site_label_3
_geom_angle_site_symmetry_1
_geom_angle
H1W1 O1W H2W1 . 107(4)
C11 N1 C5 . 108.4(2)
C11 N1 C4 . 125.4(2)
C5 N1 C4 . 126.2(2)
C11 N2 C10 . 108.5(2)
C11 N2 C12 . 126.1(2)
C10 N2 C12 . 125.4(2)
C3 C1 C2 3_575 120.2(2)
C3 C1 H1A 3_575 119.9
C2 C1 H1A . 119.9
C1 C2 C3 . 119.7(2)
C1 C2 C4 . 120.4(2)
C3 C2 C4 . 119.9(2)
C1 C3 C2 3_575 120.1(3)
C1 C3 H3A 3_575 120.0
C2 C3 H3A . 120.0
N1 C4 C2 . 112.0(2)
N1 C4 H4A . 109.2
C2 C4 H4A . 109.2
N1 C4 H4B . 109.2
C2 C4 H4B . 109.2
H4A C4 H4B . 107.9
C6 C5 N1 . 131.8(2)
C6 C5 C10 . 121.8(2)
N1 C5 C10 . 106.3(2)
C7 C6 C5 . 116.4(2)
C7 C6 H6A . 121.8
C5 C6 H6A . 121.8
C6 C7 C8 . 122.0(2)
C6 C7 H7A . 119.0
C8 C7 H7A . 119.0
C9 C8 C7 . 121.6(2)
C9 C8 H8A . 119.2
C7 C8 H8A . 119.2
C8 C9 C10 . 116.2(2)
C8 C9 H9A . 121.9
C10 C9 H9A . 121.9
C9 C10 N2 . 131.5(2)
C9 C10 C5 . 122.0(2)
N2 C10 C5 . 106.5(2)
N2 C11 N1 . 110.3(2)
N2 C11 H11A . 124.8
N1 C11 H11A . 124.8
N2 C12 C13 . 111.8(2)
N2 C12 H12A . 109.3
C13 C12 H12A . 109.3
N2 C12 H12B . 109.3
C13 C12 H12B . 109.3
H12A C12 H12B . 107.9
C12 C13 C14 . 110.9(2)
C12 C13 H13A . 109.5
C14 C13 H13A . 109.5
C12 C13 H13B . 109.5
C14 C13 H13B . 109.5
H13A C13 H13B . 108.1
C13 C14 H14A . 109.5
C13 C14 H14B . 109.5
H14A C14 H14B . 109.5
C13 C14 H14C . 109.5
H14A C14 H14C . 109.5
H14B C14 H14C . 109.5

loop_
_geom_bond_atom_site_label_1
_geom_bond_atom_site_label_2
_geom_bond_site_symmetry_2
_geom_bond_distance
O1W H1W1 . 0.93(5)
O1W H2W1 . 0.84(5)
N1 C11 . 1.337(3)
N1 C5 . 1.395(3)
N1 C4 . 1.478(3)
N2 C11 . 1.326(4)
N2 C10 . 1.395(3)
N2 C12 . 1.472(3)
C1 C3 3_575 1.392(4)
C1 C2 . 1.393(4)
C1 H1A . 0.9500
C2 C3 . 1.397(4)
C2 C4 . 1.517(3)
C3 C1 3_575 1.392(4)
C3 H3A . 0.9500
C4 H4A . 0.9900
C4 H4B . 0.9900
C5 C6 . 1.391(4)
C5 C10 . 1.397(4)
C6 C7 . 1.382(4)
C6 H6A . 0.9500
C7 C8 . 1.407(4)
C7 H7A . 0.9500
C8 C9 . 1.390(4)
C8 H8A . 0.9500
C9 C10 . 1.393(4)
C9 H9A . 0.9500
C11 H11A . 0.9500
C12 C13 . 1.526(4)
C12 H12A . 0.9900
C12 H12B . 0.9900
C13 C14 . 1.526(4)
C13 H13A . 0.9900
C13 H13B . 0.9900
C14 H14A . 0.9800
C14 H14B . 0.9800
C14 H14C . 0.9800

loop_
_geom_hbond_atom_site_label_D
_geom_hbond_atom_site_label_H
_geom_hbond_atom_site_label_A
_geom_hbond_site_symmetry_A
_geom_hbond_distance_DH
_geom_hbond_distance_HA
_geom_hbond_distance_DA
_geom_hbond_angle_DHA
_geom_hbond_publ_flag
O1W H1W1 Cl1 . 0.93(4) 2.29(4) 3.200(3) 166(4) yes
O1W H2W1 Cl1 2_655 0.84(5) 2.30(4) 3.130(3) 170(4) yes
C1 H1A Cl1 4_575 0.95 2.81 3.677(3) 153 yes
C4 H4B Cl1 2_655 0.99 2.77 3.741(3) 167 yes
C6 H6A Cl1 4_575 0.95 2.76 3.691(3) 165 yes
C11 H11A O1W . 0.95 2.14 3.059(4) 163 yes
C12 H12A Cl1 . 0.99 2.79 3.747(3) 164 yes
C12 H12B Cl1 2_645 0.99 2.75 3.740(3) 175 yes

loop_
_geom_torsion_atom_site_label_1
_geom_torsion_atom_site_label_2
_geom_torsion_atom_site_label_3
_geom_torsion_atom_site_label_4
_geom_torsion_site_symmetry_1
_geom_torsion_site_symmetry_4
_geom_torsion
C3 C1 C2 C3 3_575 . -0.1(4)
C3 C1 C2 C4 3_575 . -179.4(2)
C1 C2 C3 C1 . 3_575 0.1(4)
C4 C2 C3 C1 . 3_575 179.4(2)
C11 N1 C4 C2 . . -86.9(3)
C5 N1 C4 C2 . . 94.0(3)
C1 C2 C4 N1 . . -103.9(3)
C3 C2 C4 N1 . . 76.9(3)
C11 N1 C5 C6 . . -176.6(3)
C4 N1 C5 C6 . . 2.6(4)
C11 N1 C5 C10 . . 0.1(3)
C4 N1 C5 C10 . . 179.3(2)
N1 C5 C6 C7 . . 176.8(2)
C10 C5 C6 C7 . . 0.6(4)
C5 C6 C7 C8 . . -0.2(4)
C6 C7 C8 C9 . . -0.1(4)
C7 C8 C9 C10 . . 0.1(4)
C8 C9 C10 N2 . . -177.0(2)
C8 C9 C10 C5 . . 0.2(4)
C11 N2 C10 C9 . . 177.2(3)
C12 N2 C10 C9 . . -1.1(4)
C11 N2 C10 C5 . . -0.3(3)
C12 N2 C10 C5 . . -178.6(2)
C6 C5 C10 C9 . . -0.6(4)
N1 C5 C10 C9 . . -177.7(2)
C6 C5 C10 N2 . . 177.2(2)
N1 C5 C10 N2 . . 0.1(3)
C10 N2 C11 N1 . . 0.3(3)
C12 N2 C11 N1 . . 178.6(2)
C5 N1 C11 N2 . . -0.3(3)
C4 N1 C11 N2 . . -179.5(2)
C11 N2 C12 C13 . . 104.6(3)
C10 N2 C12 C13 . . -77.4(3)
N2 C12 C13 C14 . . 172.3(2)
